data_4302026
loop_
_publ_author_name
'Chelladurai Ganesamoorthy'
'Maravanji S. Balakrishna'
'Joel T. Mague'

_publ_section_title
;
Group 11 Metal Chemistry of a Tetradentate Ligand,
Phenylene-1,4-diaminotetra(phosphonite), p-C6H4[N{P(OC6H4OMe-o)2}2]2
;
_journal_name_full 'Inorganic Chemistry'
_journal_page_first 3768
_journal_page_last 3782
_journal_paper_doi 10.1021/ic900085e
_journal_volume 48
_journal_year 2009
_chemical_formula_moiety 'C62 H60 Au4 Cl4 N2 O16 P4'
_chemical_formula_sum 'C62 H60 Au4 Cl4 N2 O16 P4'
_chemical_formula_weight 2142.67
_chemical_name_systematic
; 
 /m-{1,4-Bis[bis(bis(o-methoxyphenoxy)phosphino)amino]
benzene-1\kP;2\kP';3\kP";4\kP'"}tetrakis(chlorogold(I)) 
;
_space_group_IT_number 14
_symmetry_cell_setting monoclinic
_symmetry_space_group_name_Hall '-P 2yn'
_symmetry_space_group_name_H-M 'P 1 21/n 1'
_atom_sites_solution_hydrogens geom
_atom_sites_solution_primary Patterson
_atom_sites_solution_secondary difmap
_audit_creation_method SHELXL-97
_cell_angle_alpha 90.00
_cell_angle_beta 92.880(1)
_cell_angle_gamma 90.00
_cell_formula_units_Z 2
_cell_length_a 10.7400(8)
_cell_length_b 12.1116(8)
_cell_length_c 25.674(2)
_cell_measurement_reflns_used 9537
_cell_measurement_temperature 100(2)
_cell_measurement_theta_max 28.30
_cell_measurement_theta_min 2.54
_cell_volume 3335.4(4)
_computing_cell_refinement 'Bruker SMART (Bruker-AXS, 2000)'
_computing_data_collection 'Bruker SMART (Bruker-AXS, 2000)'
_computing_data_reduction 'Bruker SAINT+ (Bruker-AXS, 2004)'
_computing_molecular_graphics 'Bruker SHELXTL (Bruker-AXS, 2000a)'
_computing_publication_material 'Bruker SHELXTL (Bruker-AXS, 2000a)'
_computing_structure_refinement 'SHELXL-97 (Sheldrick, 1997)'
_computing_structure_solution 'SHELXS-97 (Sheldrick, 1997)'
_diffrn_ambient_temperature 100(2)
_diffrn_measured_fraction_theta_full 0.992
_diffrn_measured_fraction_theta_max 0.992
_diffrn_measurement_device_type 'Bruker-AXS Smart APEX CCD area detector'
_diffrn_measurement_method 'phi and omega scans'
_diffrn_radiation_monochromator graphite
_diffrn_radiation_source 'fine-focus sealed tube'
_diffrn_radiation_type MoK\a
_diffrn_radiation_wavelength 0.71073
_diffrn_reflns_av_R_equivalents 0.0327
_diffrn_reflns_av_sigmaI/netI 0.0204
_diffrn_reflns_limit_h_max 14
_diffrn_reflns_limit_h_min -14
_diffrn_reflns_limit_k_max 16
_diffrn_reflns_limit_k_min -16
_diffrn_reflns_limit_l_max 33
_diffrn_reflns_limit_l_min -33
_diffrn_reflns_number 57943
_diffrn_reflns_theta_full 28.33
_diffrn_reflns_theta_max 28.33
_diffrn_reflns_theta_min 2.31
_exptl_absorpt_coefficient_mu 9.094
_exptl_absorpt_correction_T_max 0.2326
_exptl_absorpt_correction_T_min 0.1651
_exptl_absorpt_correction_type multi-scan
_exptl_absorpt_process_details 'SADABS (Sheldrick, 2002)'
_exptl_crystal_colour Colorless
_exptl_crystal_density_diffrn 2.133
_exptl_crystal_density_method 'not measured'
_exptl_crystal_description Block
_exptl_crystal_F_000 2036
_exptl_crystal_size_max 0.22
_exptl_crystal_size_mid 0.19
_exptl_crystal_size_min 0.16
_refine_diff_density_max 2.547
_refine_diff_density_min -0.548
_refine_diff_density_rms 0.132
_refine_ls_extinction_method none
_refine_ls_goodness_of_fit_ref 1.058
_refine_ls_hydrogen_treatment constr
_refine_ls_matrix_type full
_refine_ls_number_parameters 419
_refine_ls_number_reflns 8256
_refine_ls_number_restraints 0
_refine_ls_restrained_S_all 1.058
_refine_ls_R_factor_all 0.0243
_refine_ls_R_factor_gt 0.0219
_refine_ls_shift/su_max 0.003
_refine_ls_shift/su_mean 0.000
_refine_ls_structure_factor_coef Fsqd
_refine_ls_weighting_details 'calc w=1/[\s^2^(Fo^2^)+(0.0319P)^2^+4.3450P] where P=(Fo^2^+2Fc^2^)/3'
_refine_ls_weighting_scheme calc
_refine_ls_wR_factor_gt 0.0553
_refine_ls_wR_factor_ref 0.0564
_reflns_number_gt 7722
_reflns_number_total 8256
_reflns_threshold_expression >2\s(I)
_cod_data_source_file ic900085e_si_001_08.cif
_cod_data_source_block msb299
_cod_depositor_comments
;
The following automatic conversions were performed:
'_symmetry_cell_setting' value 'Monoclinic' changed to 'monoclinic'
according to '/home/saulius/struct/CIF-dictionaries/cif_core.dic'
dictionary named 'cif_core.dic' version 2.4.1 from 2010-06-29.

Automatic conversion script
Id: cif_fix_enum 1527 2010-12-29 10:47:43Z saulius 
;
_cod_original_cell_volume 3335.5(4)
_cod_original_sg_symbol_H-M 'P 21/n'
_cod_database_code 4302026

loop_
_symmetry_equiv_pos_as_xyz
'x, y, z'
'-x+1/2, y+1/2, -z+1/2'
'-x, -y, -z'
'x-1/2, -y-1/2, z-1/2'

loop_
_atom_site_label
_atom_site_type_symbol
_atom_site_fract_x
_atom_site_fract_y
_atom_site_fract_z
_atom_site_U_iso_or_equiv
_atom_site_adp_type
_atom_site_occupancy
_atom_site_symmetry_multiplicity
_atom_site_calc_flag
_atom_site_refinement_flags
_atom_site_disorder_assembly
_atom_site_disorder_group
Au1 Au 0.829837(10) 0.646802(9) 0.681573(4) 0.01528(4) Uani 1 1 d . . .
Au2 Au 0.916092(10) 0.777200(9) 0.585842(4) 0.01597(4) Uani 1 1 d . . .
Cl1 Cl 0.98283(8) 0.68944(8) 0.74221(3) 0.02914(18) Uani 1 1 d . . .
Cl2 Cl 1.11348(8) 0.82559(8) 0.61449(4) 0.03069(18) Uani 1 1 d . . .
P1 P 0.67607(7) 0.58004(6) 0.63132(3) 0.01397(14) Uani 1 1 d . . .
P2 P 0.74375(7) 0.72335(6) 0.54330(3) 0.01297(14) Uani 1 1 d . . .
O1 O 0.6768(2) 0.44797(17) 0.62754(8) 0.0176(4) Uani 1 1 d . . .
O2 O 0.9029(2) 0.47527(19) 0.58769(9) 0.0217(5) Uani 1 1 d . . .
O3 O 0.5367(2) 0.60617(18) 0.64535(9) 0.0191(4) Uani 1 1 d . . .
O4 O 0.6283(2) 0.51071(19) 0.73666(9) 0.0236(5) Uani 1 1 d . . .
O5 O 0.7704(2) 0.66742(17) 0.48851(8) 0.0160(4) Uani 1 1 d . . .
O6 O 0.9115(2) 0.8364(2) 0.46283(10) 0.0264(5) Uani 1 1 d . . .
O7 O 0.6411(2) 0.81192(17) 0.52544(8) 0.0177(4) Uani 1 1 d . . .
O8 O 0.5575(3) 0.8607(2) 0.61841(11) 0.0340(6) Uani 1 1 d . . .
N1 N 0.6655(2) 0.6181(2) 0.56858(9) 0.0143(5) Uani 1 1 d . . .
C1 C 0.7802(3) 0.3893(2) 0.64896(12) 0.0189(6) Uani 1 1 d . . .
C2 C 0.7627(3) 0.3172(3) 0.68931(13) 0.0227(7) Uani 1 1 d . . .
H2 H 0.6815 0.3048 0.7011 0.027 Uiso 1 1 calc R . .
C3 C 0.8651(4) 0.2624(3) 0.71282(15) 0.0300(8) Uani 1 1 d . . .
H3 H 0.8540 0.2127 0.7408 0.036 Uiso 1 1 calc R . .
C4 C 0.9819(4) 0.2808(3) 0.69525(15) 0.0283(8) Uani 1 1 d . . .
H4 H 1.0518 0.2454 0.7121 0.034 Uiso 1 1 calc R . .
C5 C 0.9995(3) 0.3503(3) 0.65319(14) 0.0249(7) Uani 1 1 d . . .
H5 H 1.0806 0.3607 0.6408 0.030 Uiso 1 1 calc R . .
C6 C 0.8978(3) 0.4047(2) 0.62942(12) 0.0196(6) Uani 1 1 d . . .
C7 C 1.0246(3) 0.5040(3) 0.57186(16) 0.0333(8) Uani 1 1 d . . .
H7A H 1.0736 0.5348 0.6016 0.050 Uiso 1 1 calc R . .
H7B H 1.0173 0.5590 0.5439 0.050 Uiso 1 1 calc R . .
H7C H 1.0662 0.4379 0.5592 0.050 Uiso 1 1 calc R . .
C8 C 0.4582(3) 0.5611(2) 0.68161(12) 0.0182(6) Uani 1 1 d . . .
C9 C 0.3317(3) 0.5735(3) 0.66977(15) 0.0267(7) Uani 1 1 d . . .
H9 H 0.3028 0.6096 0.6386 0.032 Uiso 1 1 calc R . .
C10 C 0.2481(3) 0.5323(3) 0.70428(16) 0.0331(8) Uani 1 1 d . . .
H10 H 0.1610 0.5408 0.6970 0.040 Uiso 1 1 calc R . .
C11 C 0.2904(4) 0.4797(3) 0.74870(16) 0.0358(9) Uani 1 1 d . . .
H11 H 0.2321 0.4493 0.7714 0.043 Uiso 1 1 calc R . .
C12 C 0.4166(4) 0.4696(3) 0.76136(14) 0.0292(8) Uani 1 1 d . . .
H12 H 0.4446 0.4339 0.7927 0.035 Uiso 1 1 calc R . .
C13 C 0.5020(3) 0.5122(3) 0.72783(13) 0.0208(6) Uani 1 1 d . . .
C14 C 0.6766(4) 0.4790(3) 0.78763(14) 0.0339(8) Uani 1 1 d . . .
H14A H 0.6413 0.5270 0.8139 0.051 Uiso 1 1 calc R . .
H14B H 0.7676 0.4864 0.7894 0.051 Uiso 1 1 calc R . .
H14C H 0.6540 0.4022 0.7944 0.051 Uiso 1 1 calc R . .
C15 C 0.7463(3) 0.7189(2) 0.43996(12) 0.0156(6) Uani 1 1 d . . .
C16 C 0.6550(3) 0.6766(2) 0.40631(12) 0.0183(6) Uani 1 1 d . . .
H16 H 0.6050 0.6165 0.4166 0.022 Uiso 1 1 calc R . .
C17 C 0.6367(3) 0.7228(3) 0.35718(13) 0.0217(7) Uani 1 1 d . . .
H17 H 0.5749 0.6936 0.3332 0.026 Uiso 1 1 calc R . .
C18 C 0.7086(3) 0.8114(3) 0.34312(13) 0.0218(6) Uani 1 1 d . . .
H18 H 0.6951 0.8434 0.3095 0.026 Uiso 1 1 calc R . .
C19 C 0.8006(3) 0.8547(3) 0.37746(13) 0.0222(7) Uani 1 1 d . . .
H19 H 0.8482 0.9168 0.3677 0.027 Uiso 1 1 calc R . .
C20 C 0.8219(3) 0.8060(3) 0.42595(12) 0.0194(6) Uani 1 1 d . . .
C21 C 1.0091(4) 0.9057(4) 0.44568(18) 0.0431(11) Uani 1 1 d . . .
H21A H 1.0498 0.8697 0.4169 0.065 Uiso 1 1 calc R . .
H21B H 1.0705 0.9182 0.4746 0.065 Uiso 1 1 calc R . .
H21C H 0.9740 0.9765 0.4338 0.065 Uiso 1 1 calc R . .
C22 C 0.6404(3) 0.9227(2) 0.54113(13) 0.0189(6) Uani 1 1 d . . .
C23 C 0.6758(3) 1.0027(3) 0.50715(14) 0.0243(7) Uani 1 1 d . . .
H23 H 0.7072 0.9831 0.4745 0.029 Uiso 1 1 calc R . .
C24 C 0.6649(3) 1.1136(3) 0.52129(17) 0.0312(8) Uani 1 1 d . . .
H24 H 0.6901 1.1701 0.4984 0.037 Uiso 1 1 calc R . .
C25 C 0.6176(4) 1.1410(3) 0.56840(17) 0.0326(8) Uani 1 1 d . . .
H25 H 0.6102 1.2165 0.5778 0.039 Uiso 1 1 calc R . .
C26 C 0.5804(4) 1.0593(3) 0.60249(16) 0.0308(8) Uani 1 1 d . . .
H26 H 0.5478 1.0791 0.6349 0.037 Uiso 1 1 calc R . .
C27 C 0.5911(3) 0.9485(3) 0.58887(14) 0.0243(7) Uani 1 1 d . . .
C28 C 0.4765(4) 0.8836(4) 0.65967(16) 0.0368(9) Uani 1 1 d . . .
H28A H 0.5208 0.9287 0.6863 0.055 Uiso 1 1 calc R . .
H28B H 0.4504 0.8140 0.6753 0.055 Uiso 1 1 calc R . .
H28C H 0.4030 0.9237 0.6457 0.055 Uiso 1 1 calc R . .
C29 C 0.5795(3) 0.5570(2) 0.53376(11) 0.0146(5) Uani 1 1 d . . .
C30 C 0.4601(3) 0.5973(2) 0.52335(12) 0.0162(6) Uani 1 1 d . . .
H30 H 0.4336 0.6634 0.5394 0.019 Uiso 1 1 calc R . .
C31 C 0.6205(3) 0.4604(2) 0.51088(12) 0.0170(6) Uani 1 1 d . . .
H31 H 0.7027 0.4341 0.5186 0.020 Uiso 1 1 calc R . .

loop_
_atom_site_aniso_label
_atom_site_aniso_U_11
_atom_site_aniso_U_22
_atom_site_aniso_U_33
_atom_site_aniso_U_23
_atom_site_aniso_U_13
_atom_site_aniso_U_12
Au1 0.01571(6) 0.01774(6) 0.01203(6) -0.00208(4) -0.00298(4) -0.00062(4)
Au2 0.01543(6) 0.01779(6) 0.01435(6) -0.00088(4) -0.00253(4) -0.00367(4)
Cl1 0.0224(4) 0.0381(5) 0.0258(4) -0.0129(3) -0.0101(3) 0.0029(3)
Cl2 0.0206(4) 0.0408(5) 0.0300(5) -0.0047(4) -0.0055(3) -0.0101(3)
P1 0.0148(4) 0.0159(3) 0.0110(3) 0.0000(3) -0.0017(3) -0.0009(3)
P2 0.0136(4) 0.0139(3) 0.0112(3) -0.0005(2) -0.0016(3) -0.0003(2)
O1 0.0200(11) 0.0150(10) 0.0174(11) 0.0009(8) -0.0034(8) -0.0012(8)
O2 0.0240(12) 0.0244(12) 0.0170(11) 0.0042(9) 0.0032(9) 0.0054(9)
O3 0.0149(10) 0.0230(11) 0.0193(11) 0.0035(8) 0.0010(8) 0.0007(8)
O4 0.0264(12) 0.0254(12) 0.0185(12) 0.0025(9) -0.0029(9) -0.0002(9)
O5 0.0195(11) 0.0180(10) 0.0104(10) -0.0007(7) -0.0001(8) 0.0008(8)
O6 0.0249(13) 0.0328(13) 0.0211(12) 0.0043(9) -0.0045(10) -0.0114(10)
O7 0.0183(11) 0.0153(10) 0.0190(11) -0.0016(8) -0.0036(8) 0.0016(8)
O8 0.0491(17) 0.0240(13) 0.0305(15) 0.0027(10) 0.0181(13) 0.0087(11)
N1 0.0151(12) 0.0172(11) 0.0102(12) 0.0005(9) -0.0039(9) -0.0039(9)
C1 0.0223(16) 0.0153(13) 0.0186(15) 0.0007(11) -0.0032(12) 0.0026(11)
C2 0.0280(17) 0.0183(15) 0.0222(17) 0.0016(12) 0.0051(13) -0.0006(12)
C3 0.041(2) 0.0232(17) 0.0266(19) 0.0110(13) 0.0090(16) 0.0082(15)
C4 0.0295(19) 0.0293(18) 0.0260(19) 0.0078(13) 0.0013(15) 0.0145(14)
C5 0.0248(17) 0.0264(17) 0.0238(18) 0.0030(12) 0.0030(14) 0.0092(13)
C6 0.0266(17) 0.0164(14) 0.0160(15) 0.0002(11) 0.0015(12) 0.0048(12)
C7 0.0294(19) 0.038(2) 0.034(2) 0.0128(16) 0.0123(16) 0.0104(15)
C8 0.0209(15) 0.0156(14) 0.0185(15) -0.0029(11) 0.0047(12) -0.0038(11)
C9 0.0217(17) 0.0293(17) 0.0294(18) -0.0063(14) 0.0033(14) 0.0004(13)
C10 0.0195(17) 0.041(2) 0.040(2) -0.0107(17) 0.0099(15) -0.0030(14)
C11 0.037(2) 0.034(2) 0.039(2) -0.0085(16) 0.0233(18) -0.0082(16)
C12 0.044(2) 0.0229(16) 0.0217(17) -0.0032(13) 0.0124(15) -0.0034(15)
C13 0.0250(16) 0.0179(14) 0.0201(16) -0.0037(11) 0.0052(13) -0.0032(12)
C14 0.050(2) 0.0308(19) 0.0202(18) 0.0043(14) -0.0079(16) 0.0039(16)
C15 0.0165(14) 0.0183(14) 0.0118(14) 0.0005(10) 0.0000(11) 0.0036(10)
C16 0.0198(15) 0.0172(14) 0.0176(15) -0.0021(11) -0.0007(12) 0.0000(11)
C17 0.0222(17) 0.0246(16) 0.0175(16) -0.0019(11) -0.0058(13) 0.0011(12)
C18 0.0247(17) 0.0256(16) 0.0148(15) 0.0021(12) -0.0008(12) 0.0037(13)
C19 0.0226(17) 0.0261(17) 0.0179(16) 0.0031(12) 0.0012(13) -0.0008(12)
C20 0.0167(15) 0.0234(15) 0.0178(15) -0.0008(12) -0.0023(12) -0.0020(12)
C21 0.032(2) 0.053(3) 0.043(3) 0.012(2) -0.0093(18) -0.0225(19)
C22 0.0165(14) 0.0155(14) 0.0243(16) -0.0011(11) -0.0024(12) 0.0024(11)
C23 0.0215(16) 0.0210(15) 0.0303(19) 0.0025(13) 0.0012(13) 0.0023(12)
C24 0.0280(19) 0.0182(16) 0.047(2) 0.0060(15) -0.0007(16) 0.0014(13)
C25 0.0294(19) 0.0188(16) 0.049(2) -0.0055(15) -0.0026(17) 0.0047(13)
C26 0.034(2) 0.0256(17) 0.033(2) -0.0069(14) 0.0018(16) 0.0110(14)
C27 0.0233(17) 0.0222(16) 0.0274(18) -0.0017(13) 0.0006(13) 0.0030(12)
C28 0.042(2) 0.040(2) 0.029(2) -0.0042(16) 0.0131(17) 0.0029(17)
C29 0.0160(14) 0.0165(13) 0.0110(13) 0.0013(10) -0.0035(11) -0.0045(10)
C30 0.0181(15) 0.0152(13) 0.0152(14) 0.0001(10) -0.0013(11) -0.0001(10)
C31 0.0153(14) 0.0187(14) 0.0166(15) 0.0009(11) -0.0014(11) -0.0005(11)

loop_
_atom_type_symbol
_atom_type_description
_atom_type_scat_dispersion_real
_atom_type_scat_dispersion_imag
_atom_type_scat_source
C C 0.0033 0.0016 'International Tables Vol C Tables 4.2.6.8 and 6.1.1.4'
H H 0.0000 0.0000 'International Tables Vol C Tables 4.2.6.8 and 6.1.1.4'
N N 0.0061 0.0033 'International Tables Vol C Tables 4.2.6.8 and 6.1.1.4'
O O 0.0106 0.0060 'International Tables Vol C Tables 4.2.6.8 and 6.1.1.4'
P P 0.1023 0.0942 'International Tables Vol C Tables 4.2.6.8 and 6.1.1.4'
Cl Cl 0.1484 0.1585 'International Tables Vol C Tables 4.2.6.8 and 6.1.1.4'
Au Au -2.0133 8.8022 'International Tables Vol C Tables 4.2.6.8 and 6.1.1.4'

loop_
_geom_angle_atom_site_label_1
_geom_angle_atom_site_label_2
_geom_angle_atom_site_label_3
_geom_angle
_geom_angle_site_symmetry_1
_geom_angle_site_symmetry_3
_geom_angle_publ_flag
P1 Au1 Cl1 169.97(3) . . ?
P1 Au1 Au2 88.15(2) . . ?
Cl1 Au1 Au2 101.14(3) . . ?
P2 Au2 Cl2 168.37(3) . . ?
P2 Au2 Au1 88.00(2) . . ?
Cl2 Au2 Au1 100.64(2) . . ?
O3 P1 O1 102.74(12) . . ?
O3 P1 N1 98.29(12) . . ?
O1 P1 N1 102.53(12) . . ?
O3 P1 Au1 118.83(9) . . ?
O1 P1 Au1 113.37(9) . . ?
N11 P1 Au1 118.43(9) . . ?
O7 P2 O5 100.61(12) . . ?
O7 P2 N1 105.72(12) . . ?
O5 P2 N1 97.69(12) . . ?
O7 P2 Au2 119.83(9) . . ?
O5 P2 Au2 112.26(9) . . ?
N1 P2 Au2 117.33(9) . . ?
C1 O1 P1 119.16(19) . . ?
C6 O2 C7 116.5(3) . . ?
C8 O3 P1 132.8(2) . . ?
C13 O4 C14 117.8(3) . . ?
C15 O5 P2 123.97(18) . . ?
C20 O6 C21 116.5(3) . . ?
C22 O7 P2 125.2(2) . . ?
C27 O8 C28 116.6(3) . . ?
C29 N1 P1 117.47(19) . . ?
C29 N1 P2 117.67(19) . . ?
P1 N1 P2 124.84(15) . . ?
C2 C1 C6 121.1(3) . . ?
C2 C1 O1 118.7(3) . . ?
C6 C1 O1 120.2(3) . . ?
C1 C2 C3 119.6(3) . . ?
C1 C2 H2 120.2 . . ?
C3 C2 H2 120.2 . . ?
C4 C3 C2 119.6(3) . . ?
C4 C3 H3 120.2 . . ?
C2 C3 H3 120.2 . . ?
C3 C4 C5 121.1(3) . . ?
C3 C4 H4 119.5 . . ?
C5 C4 H4 119.5 . . ?
C4 C5 C6 119.5(3) . . ?
C4 C5 H5 120.2 . . ?
C6 C5 H5 120.2 . . ?
O2 C6 C5 125.1(3) . . ?
O2 C6 C1 115.9(3) . . ?
C5 C6 C1 119.0(3) . . ?
O2 C7 H7A 109.5 . . ?
O2 C7 H7B 109.5 . . ?
H7A C7 H7B 109.5 . . ?
O2 C7 H7C 109.5 . . ?
H7A C7 H7C 109.5 . . ?
H7B C7 H7C 109.5 . . ?
C9 C8 C13 121.4(3) . . ?
C9 C8 O3 115.4(3) . . ?
C13 C8 O3 123.1(3) . . ?
C8 C9 C10 118.7(4) . . ?
C8 C9 H9 120.6 . . ?
C10 C9 H9 120.6 . . ?
C11 C10 C9 120.2(4) . . ?
C11 C10 H10 119.9 . . ?
C9 C10 H10 119.9 . . ?
C10 C11 C12 121.3(3) . . ?
C10 C11 H11 119.4 . . ?
C12 C11 H11 119.4 . . ?
C11 C12 C13 119.4(4) . . ?
C11 C12 H12 120.3 . . ?
C13 C12 H12 120.3 . . ?
O4 C13 C8 116.1(3) . . ?
O4 C13 C12 125.1(3) . . ?
C8 C13 C12 118.9(3) . . ?
O4 C14 H14A 109.5 . . ?
O4 C14 H14B 109.5 . . ?
H14A C14 H14B 109.5 . . ?
O4 C14 H14C 109.5 . . ?
H14A C14 H14C 109.5 . . ?
H14B C14 H14C 109.5 . . ?
C16 C15 C20 121.9(3) . . ?
C16 C15 O5 119.1(3) . . ?
C20 C15 O5 118.8(3) . . ?
C15 C16 C17 119.1(3) . . ?
C15 C16 H16 120.4 . . ?
C17 C16 H16 120.4 . . ?
C18 C17 C16 119.8(3) . . ?
C18 C17 H17 120.1 . . ?
C16 C17 H17 120.1 . . ?
C17 C18 C19 121.0(3) . . ?
C17 C18 H18 119.5 . . ?
C19 C18 H18 119.5 . . ?
C20 C19 C18 119.2(3) . . ?
C20 C19 H19 120.4 . . ?
C18 C19 H19 120.4 . . ?
O6 C20 C19 125.9(3) . . ?
O6 C20 C15 115.2(3) . . ?
C19 C20 C15 118.9(3) . . ?
O6 C21 H21A 109.5 . . ?
O6 C21 H21B 109.5 . . ?
H21A C21 H21B 109.5 . . ?
O6 C21 H21C 109.5 . . ?
H21A C21 H21C 109.5 . . ?
H21B C21 H21C 109.5 . . ?
C23 C22 C27 122.1(3) . . ?
C23 C22 O7 119.2(3) . . ?
C27 C22 O7 118.3(3) . . ?
C22 C23 C24 119.0(3) . . ?
C22 C23 H23 120.5 . . ?
C24 C23 H23 120.5 . . ?
C25 C24 C23 120.0(3) . . ?
C25 C24 H24 120.0 . . ?
C23 C24 H24 120.0 . . ?
C24 C25 C26 120.8(3) . . ?
C24 C25 H25 119.6 . . ?
C26 C25 H25 119.6 . . ?
C25 C26 C27 119.8(3) . . ?
C25 C26 H26 120.1 . . ?
C27 C26 H26 120.1 . . ?
O8 C27 C26 125.7(3) . . ?
O8 C27 C22 115.9(3) . . ?
C26 C27 C22 118.4(3) . . ?
O8 C28 H28A 109.5 . . ?
O8 C28 H28B 109.5 . . ?
H28A C28 H28B 109.5 . . ?
O8 C28 H28C 109.5 . . ?
H28A C28 H28C 109.5 . . ?
H28B C28 H28C 109.5 . . ?
C30 C29 C31 121.7(3) . . ?
C30 C29 N1 119.5(3) . . ?
C31 C29 N1 118.8(3) . . ?
C29 C30 C31 119.0(3) . 3_666 ?
C29 C30 H30 120.5 . . ?
C31 C30 H30 120.5 3_666 . ?
C30 C31 C29 119.3(3) 3_666 . ?
C30 C31 H31 120.3 3_666 . ?
C29 C31 H31 120.3 . . ?

loop_
_geom_bond_atom_site_label_1
_geom_bond_atom_site_label_2
_geom_bond_distance
_geom_bond_site_symmetry_2
_geom_bond_publ_flag
Au1 P1 2.1981(8) . ?
Au1 Cl1 2.2656(8) . ?
Au1 Au2 3.1020(2) . ?
Au2 P2 2.2002(8) . ?
Au2 Cl2 2.2852(8) . ?
P1 O3 1.589(2) . ?
P1 O1 1.603(2) . ?
P1 N1 1.674(3) . ?
P2 O7 1.590(2) . ?
P2 O5 1.600(2) . ?
P2 N1 1.675(3) . ?
O1 C1 1.407(4) . ?
O2 C6 1.374(4) . ?
O2 C7 1.430(4) . ?
O3 C8 1.398(4) . ?
O4 C13 1.364(4) . ?
O4 C14 1.436(4) . ?
O5 C15 1.406(4) . ?
O6 C20 1.366(4) . ?
O6 C21 1.429(4) . ?
O7 C22 1.402(4) . ?
O8 C27 1.365(4) . ?
O8 C28 1.431(4) . ?
N1 C29 1.455(4) . ?
C1 C2 1.374(4) . ?
C1 C6 1.395(5) . ?
C2 C3 1.396(5) . ?
C2 H2 0.9500 . ?
C3 C4 1.372(5) . ?
C3 H3 0.9500 . ?
C4 C5 1.390(5) . ?
C4 H4 0.9500 . ?
C5 C6 1.390(4) . ?
C5 H5 0.9500 . ?
C7 H7A 0.9800 . ?
C7 H7B 0.9800 . ?
C7 H7C 0.9800 . ?
C8 C9 1.385(5) . ?
C8 C13 1.387(5) . ?
C9 C10 1.386(5) . ?
C9 H9 0.9500 . ?
C10 C11 1.365(6) . ?
C10 H10 0.9500 . ?
C11 C12 1.383(6) . ?
C11 H11 0.9500 . ?
C12 C13 1.388(5) . ?
C12 H12 0.9500 . ?
C14 H14A 0.9800 . ?
C14 H14B 0.9800 . ?
C14 H14C 0.9800 . ?
C15 C16 1.374(4) . ?
C15 C20 1.390(4) . ?
C16 C17 1.385(5) . ?
C16 H16 0.9500 . ?
C17 C18 1.381(5) . ?
C17 H17 0.9500 . ?
C18 C19 1.393(5) . ?
C18 H18 0.9500 . ?
C19 C20 1.386(4) . ?
C19 H19 0.9500 . ?
C21 H21A 0.9800 . ?
C21 H21B 0.9800 . ?
C21 H21C 0.9800 . ?
C22 C23 1.370(5) . ?
C22 C27 1.395(5) . ?
C23 C24 1.398(5) . ?
C23 H23 0.9500 . ?
C24 C25 1.376(6) . ?
C24 H24 0.9500 . ?
C25 C26 1.393(6) . ?
C25 H25 0.9500 . ?
C26 C27 1.393(5) . ?
C26 H26 0.9500 . ?
C28 H28A 0.9800 . ?
C28 H28B 0.9800 . ?
C28 H28C 0.9800 . ?
C29 C30 1.386(4) . ?
C29 C31 1.391(4) . ?
C30 C31 1.390(4) 3_666 ?
C30 H30 0.9500 . ?
C31 C30 1.390(4) 3_666 ?
C31 H31 0.9500 . ?
